data_2226873
loop_
_publ_author_name
'Liang, Qiang'
'Wang, Qian'

_publ_section_title
;
 4-[(1-Hydroxy-2-naphthyl)methyleneamino]-1,5-dimethyl-2-phenyl-1<i>H</i>-pyrazol-3(2<i>H</i>)-one
;
_journal_coeditor_code GW2081
_journal_issue 8
_journal_name_full 'Acta Crystallographica Section E'
_journal_page_first o1968
_journal_page_last o1969
_journal_paper_doi 10.1107/S1600536810026450
_journal_volume 66
_journal_year 2010
_chemical_formula_iupac 'C22 H19 N3 O2'
_chemical_formula_moiety 'C22 H19 N3 O2'
_chemical_formula_sum 'C22 H19 N3 O2'
_chemical_formula_weight 357.40
_chemical_name_systematic
;
4-[(1-Hydroxy-2-naphthyl)methyleneamino]-1,5-dimethyl-2-phenyl-
1<i>H</i>-pyrazol-3(2<i>H</i>)-one
;
_space_group_IT_number 14
_symmetry_cell_setting monoclinic
_symmetry_space_group_name_Hall '-P 2ybc'
_symmetry_space_group_name_H-M 'P 1 21/c 1'
_atom_sites_solution_hydrogens geom
_atom_sites_solution_primary direct
_atom_sites_solution_secondary difmap
_audit_creation_method SHELXL-97
_cell_angle_alpha 90.00
_cell_angle_beta 94.329(2)
_cell_angle_gamma 90.00
_cell_formula_units_Z 4
_cell_length_a 8.0636(7)
_cell_length_b 7.4407(6)
_cell_length_c 30.169(3)
_cell_measurement_reflns_used 1592
_cell_measurement_temperature 295(2)
_cell_measurement_theta_max 25.11
_cell_measurement_theta_min 2.53
_cell_volume 1804.9(3)
_computing_cell_refinement 'SAINT-Plus (Bruker, 2002)'
_computing_data_collection 'SMART (Bruker, 2002)'
_computing_data_reduction 'SAINT-Plus (Bruker, 2002)'
_computing_molecular_graphics 'SHELXTL (Sheldrick, 2008)'
_computing_publication_material 'SHELXTL (Sheldrick, 2008)'
_computing_structure_refinement 'SHELXL97 (Sheldrick, 2008)'
_computing_structure_solution 'SHELXS97 (Sheldrick, 2008)'
_diffrn_ambient_temperature 295(2)
_diffrn_measured_fraction_theta_full 0.999
_diffrn_measured_fraction_theta_max 0.999
_diffrn_measurement_device_type 'Bruker APEX area-detector'
_diffrn_measurement_method '\f and \w scans'
_diffrn_radiation_monochromator graphite
_diffrn_radiation_source 'fine-focus sealed tube'
_diffrn_radiation_type MoK\a
_diffrn_radiation_wavelength 0.71073
_diffrn_reflns_av_R_equivalents 0.0497
_diffrn_reflns_av_sigmaI/netI 0.0506
_diffrn_reflns_limit_h_max 10
_diffrn_reflns_limit_h_min -10
_diffrn_reflns_limit_k_max 9
_diffrn_reflns_limit_k_min -9
_diffrn_reflns_limit_l_max 38
_diffrn_reflns_limit_l_min -37
_diffrn_reflns_number 14746
_diffrn_reflns_theta_full 27.00
_diffrn_reflns_theta_max 27.00
_diffrn_reflns_theta_min 1.35
_diffrn_standards_decay_% >
_diffrn_standards_number 0
_exptl_absorpt_coefficient_mu 0.086
_exptl_absorpt_correction_T_max 0.9983
_exptl_absorpt_correction_T_min 0.9805
_exptl_absorpt_correction_type multi-scan
_exptl_absorpt_process_details '(SADABS; Sheldrick, 1996)'
_exptl_crystal_colour yellow
_exptl_crystal_density_diffrn 1.315
_exptl_crystal_density_method 'not measured'
_exptl_crystal_description plane
_exptl_crystal_F_000 752
_exptl_crystal_size_max 0.23
_exptl_crystal_size_mid 0.10
_exptl_crystal_size_min 0.02
_refine_diff_density_max 0.135
_refine_diff_density_min -0.173
_refine_ls_extinction_method none
_refine_ls_goodness_of_fit_ref 1.037
_refine_ls_hydrogen_treatment constr
_refine_ls_matrix_type full
_refine_ls_number_parameters 252
_refine_ls_number_reflns 3942
_refine_ls_number_restraints 0
_refine_ls_restrained_S_all 1.037
_refine_ls_R_factor_all 0.1062
_refine_ls_R_factor_gt 0.0599
_refine_ls_shift/su_max 0.000
_refine_ls_shift/su_mean 0.000
_refine_ls_structure_factor_coef Fsqd
_refine_ls_weighting_details 'calc w=1/[\s^2^(Fo^2^)+(0.0584P)^2^+0.2473P] where P=(Fo^2^+2Fc^2^)/3'
_refine_ls_weighting_scheme calc
_refine_ls_wR_factor_gt 0.1285
_refine_ls_wR_factor_ref 0.1472
_reflns_number_gt 2403
_reflns_number_total 3942
_reflns_threshold_expression I>2\s(I)
_cod_data_source_file gw2081.cif
_cod_data_source_block I
_cod_original_sg_symbol_H-M 'P 21/c'
_cod_database_code 2226873
_cod_database_fobs_code 2226873

loop_
_symmetry_equiv_pos_as_xyz
'x, y, z'
'-x, y+1/2, -z+1/2'
'-x, -y, -z'
'x, -y-1/2, z-1/2'

loop_
_atom_site_type_symbol
_atom_site_label
_atom_site_fract_x
_atom_site_fract_y
_atom_site_fract_z
_atom_site_U_iso_or_equiv
_atom_site_adp_type
_atom_site_calc_flag
_atom_site_refinement_flags
_atom_site_occupancy
_atom_site_disorder_assembly
_atom_site_disorder_group
O O1 0.5537(2) 0.63818(19) 0.63468(5) 0.0518(4) Uani d . 1 . .
O O2 0.2652(2) 0.2809(2) 0.48208(5) 0.0529(5) Uani d . 1 . .
H H2 0.3246 0.2763 0.5053 0.079 Uiso calc R 1 . .
N N1 0.6496(2) 0.3617(2) 0.66126(6) 0.0430(5) Uani d . 1 . .
N N2 0.6208(2) 0.1816(2) 0.64902(6) 0.0440(5) Uani d . 1 A .
N N3 0.4118(2) 0.3947(2) 0.55528(6) 0.0391(4) Uani d . 1 . .
C C1 0.6836(3) 0.4067(3) 0.70681(7) 0.0416(5) Uani d . 1 . .
C C2 0.7888(3) 0.5480(3) 0.71763(8) 0.0546(6) Uani d . 1 . .
H H2A 0.8380 0.6109 0.6954 0.066 Uiso calc R 1 . .
C C3 0.8210(3) 0.5961(4) 0.76159(9) 0.0662(8) Uani d . 1 . .
H H3 0.8910 0.6926 0.7690 0.079 Uiso calc R 1 . .
C C4 0.7503(4) 0.5023(4) 0.79433(9) 0.0699(8) Uani d . 1 . .
H H4 0.7726 0.5351 0.8239 0.084 Uiso calc R 1 . .
C C5 0.6471(4) 0.3607(4) 0.78370(8) 0.0633(7) Uani d . 1 . .
H H5 0.6007 0.2963 0.8061 0.076 Uiso calc R 1 . .
C C6 0.6115(3) 0.3130(3) 0.73982(8) 0.0526(6) Uani d . 1 . .
H H6 0.5393 0.2182 0.7325 0.063 Uiso calc R 1 . .
C C7 0.5673(3) 0.4746(3) 0.62969(7) 0.0383(5) Uani d . 1 . .
C C8 0.5054(3) 0.3554(3) 0.59459(7) 0.0366(5) Uani d . 1 A .
C C9 0.5442(3) 0.1841(3) 0.60707(7) 0.0408(5) Uani d . 1 . .
C C10 0.513(2) 0.016(3) 0.5821(7) 0.0599(11) Uani d P 0.68(4) A 1
H H10A 0.4444 0.0406 0.5554 0.090 Uiso calc PR 0.68(4) A 1
H H10B 0.4572 -0.0679 0.6001 0.090 Uiso calc PR 0.68(4) A 1
H H10C 0.6168 -0.0343 0.5746 0.090 Uiso calc PR 0.68(4) A 1
C C10' 0.501(5) 0.018(7) 0.5804(16) 0.0599(11) Uani d P 0.32(4) A 2
H H10D 0.3824 0.0105 0.5746 0.090 Uiso calc PR 0.32(4) A 2
H H10E 0.5402 -0.0861 0.5969 0.090 Uiso calc PR 0.32(4) A 2
H H10F 0.5525 0.0231 0.5528 0.090 Uiso calc PR 0.32(4) A 2
C C11 0.7486(3) 0.0508(3) 0.66333(8) 0.0575(7) Uani d . 1 . .
H H11A 0.7126 -0.0673 0.6541 0.086 Uiso calc R 1 A .
H H11B 0.7672 0.0539 0.6951 0.086 Uiso calc R 1 . .
H H11C 0.8501 0.0797 0.6502 0.086 Uiso calc R 1 . .
C C12 0.3597(3) 0.5544(3) 0.54508(7) 0.0412(5) Uani d . 1 . .
H H12 0.3903 0.6499 0.5638 0.049 Uiso calc R 1 . .
C C13 0.2085(3) 0.4488(3) 0.47564(7) 0.0404(5) Uani d . 1 . .
C C14 0.2546(3) 0.5875(3) 0.50496(7) 0.0382(5) Uani d . 1 . .
C C15 0.1916(3) 0.7620(3) 0.49565(8) 0.0496(6) Uani d . 1 . .
H H15 0.2230 0.8555 0.5150 0.059 Uiso calc R 1 . .
C C16 0.0877(3) 0.7968(3) 0.45970(8) 0.0562(7) Uani d . 1 . .
H H16 0.0489 0.9132 0.4546 0.067 Uiso calc R 1 . .
C C17 0.0366(3) 0.6577(3) 0.42957(7) 0.0497(6) Uani d . 1 . .
C C18 0.0988(3) 0.4819(3) 0.43735(7) 0.0444(6) Uani d . 1 . .
C C19 0.0465(3) 0.3427(4) 0.40779(8) 0.0570(7) Uani d . 1 . .
H H19 0.0867 0.2266 0.4126 0.068 Uiso calc R 1 . .
C C20 -0.0626(4) 0.3776(5) 0.37217(9) 0.0740(9) Uani d . 1 . .
H H20 -0.0968 0.2849 0.3529 0.089 Uiso calc R 1 . .
C C21 -0.1237(3) 0.5509(5) 0.36419(9) 0.0755(9) Uani d . 1 . .
H H21 -0.1976 0.5730 0.3396 0.091 Uiso calc R 1 . .
C C22 -0.0758(3) 0.6875(4) 0.39216(8) 0.0660(8) Uani d . 1 . .
H H22 -0.1178 0.8024 0.3866 0.079 Uiso calc R 1 . .

loop_
_atom_site_aniso_label
_atom_site_aniso_U_11
_atom_site_aniso_U_22
_atom_site_aniso_U_33
_atom_site_aniso_U_12
_atom_site_aniso_U_13
_atom_site_aniso_U_23
O1 0.0777(12) 0.0296(9) 0.0462(10) 0.0008(8) -0.0081(8) -0.0028(7)
O2 0.0680(12) 0.0423(10) 0.0465(10) 0.0065(8) -0.0091(8) -0.0060(8)
N1 0.0618(12) 0.0285(10) 0.0368(10) -0.0024(9) -0.0082(9) -0.0010(8)
N2 0.0610(13) 0.0258(10) 0.0432(11) 0.0017(9) -0.0086(9) 0.0001(8)
N3 0.0464(11) 0.0342(10) 0.0362(10) 0.0010(8) 0.0006(8) -0.0002(8)
C1 0.0508(14) 0.0365(12) 0.0359(12) 0.0005(10) -0.0071(10) 0.0004(10)
C2 0.0617(16) 0.0486(15) 0.0519(15) -0.0066(12) -0.0064(13) -0.0003(12)
C3 0.0732(19) 0.0597(18) 0.0620(18) -0.0080(15) -0.0195(15) -0.0113(15)
C4 0.095(2) 0.071(2) 0.0398(15) 0.0118(17) -0.0171(15) -0.0065(14)
C5 0.088(2) 0.0609(17) 0.0401(15) 0.0049(16) 0.0006(14) 0.0079(13)
C6 0.0630(16) 0.0472(15) 0.0461(15) -0.0066(12) -0.0055(12) 0.0051(11)
C7 0.0456(13) 0.0316(12) 0.0372(12) -0.0003(10) -0.0001(10) 0.0023(9)
C8 0.0416(12) 0.0305(11) 0.0372(12) -0.0015(10) -0.0014(10) -0.0018(9)
C9 0.0476(13) 0.0349(12) 0.0395(13) -0.0029(10) 0.0003(10) -0.0028(9)
C10 0.091(3) 0.0295(14) 0.057(2) 0.000(2) -0.013(3) -0.0056(15)
C10' 0.091(3) 0.0295(14) 0.057(2) 0.000(2) -0.013(3) -0.0056(15)
C11 0.0692(17) 0.0410(14) 0.0601(16) 0.0112(12) -0.0110(13) 0.0041(12)
C12 0.0460(13) 0.0374(13) 0.0401(13) -0.0028(10) 0.0019(10) -0.0029(10)
C13 0.0434(13) 0.0402(13) 0.0379(12) -0.0006(10) 0.0048(10) 0.0023(10)
C14 0.0410(12) 0.0358(12) 0.0377(12) -0.0015(10) 0.0031(10) 0.0029(9)
C15 0.0563(15) 0.0399(13) 0.0519(15) 0.0023(11) -0.0003(12) 0.0023(11)
C16 0.0575(16) 0.0499(15) 0.0604(17) 0.0077(13) 0.0001(13) 0.0140(13)
C17 0.0417(14) 0.0658(17) 0.0417(14) 0.0009(12) 0.0027(11) 0.0149(12)
C18 0.0413(13) 0.0564(15) 0.0357(12) -0.0070(11) 0.0043(10) 0.0045(11)
C19 0.0570(16) 0.0698(18) 0.0435(14) -0.0126(13) -0.0011(12) -0.0044(13)
C20 0.0669(19) 0.105(3) 0.0485(17) -0.0213(18) -0.0042(14) -0.0058(17)
C21 0.0522(17) 0.131(3) 0.0420(16) -0.0102(19) -0.0091(13) 0.0173(18)
C22 0.0512(16) 0.093(2) 0.0533(17) 0.0027(15) -0.0003(13) 0.0269(16)

loop_
_atom_type_symbol
_atom_type_description
_atom_type_scat_dispersion_real
_atom_type_scat_dispersion_imag
_atom_type_scat_source
C C 0.0033 0.0016 'International Tables Vol C Tables 4.2.6.8 and 6.1.1.4'
H H 0.0000 0.0000 'International Tables Vol C Tables 4.2.6.8 and 6.1.1.4'
N N 0.0061 0.0033 'International Tables Vol C Tables 4.2.6.8 and 6.1.1.4'
O O 0.0106 0.0060 'International Tables Vol C Tables 4.2.6.8 and 6.1.1.4'

loop_
_geom_angle_atom_site_label_1
_geom_angle_atom_site_label_2
_geom_angle_atom_site_label_3
_geom_angle_site_symmetry_1
_geom_angle_site_symmetry_3
_geom_angle
_geom_angle_publ_flag
C13 O2 H2 . . 109.5 ?
C7 N1 N2 . . 109.49(16) ?
C7 N1 C1 . . 124.31(17) ?
N2 N1 C1 . . 119.69(16) ?
C9 N2 N1 . . 106.54(16) ?
C9 N2 C11 . . 122.92(18) ?
N1 N2 C11 . . 117.36(18) ?
C12 N3 C8 . . 123.00(18) ?
C2 C1 C6 . . 120.1(2) ?
C2 C1 N1 . . 118.7(2) ?
C6 C1 N1 . . 121.2(2) ?
C1 C2 C3 . . 119.7(2) ?
C1 C2 H2A . . 120.2 ?
C3 C2 H2A . . 120.2 ?
C4 C3 C2 . . 120.2(3) ?
C4 C3 H3 . . 119.9 ?
C2 C3 H3 . . 119.9 ?
C5 C4 C3 . . 120.2(2) ?
C5 C4 H4 . . 119.9 ?
C3 C4 H4 . . 119.9 ?
C4 C5 C6 . . 120.2(3) ?
C4 C5 H5 . . 119.9 ?
C6 C5 H5 . . 119.9 ?
C5 C6 C1 . . 119.6(2) ?
C5 C6 H6 . . 120.2 ?
C1 C6 H6 . . 120.2 ?
O1 C7 N1 . . 123.52(19) ?
O1 C7 C8 . . 131.94(19) ?
N1 C7 C8 . . 104.51(17) ?
C9 C8 N3 . . 122.23(19) ?
C9 C8 C7 . . 108.31(19) ?
N3 C8 C7 . . 129.33(18) ?
C8 C9 N2 . . 110.37(18) ?
C8 C9 C10 . . 128.9(9) ?
N2 C9 C10 . . 120.7(9) ?
C8 C9 C10' . . 125.8(18) ?
N2 C9 C10' . . 123.7(18) ?
C10 C9 C10' . . 4(2) ?
C9 C10 H10A . . 109.5 ?
C9 C10 H10B . . 109.5 ?
C9 C10 H10C . . 109.5 ?
C9 C10' H10D . . 109.5 ?
C9 C10' H10E . . 109.5 ?
H10D C10' H10E . . 109.5 ?
C9 C10' H10F . . 109.5 ?
H10D C10' H10F . . 109.5 ?
H10E C10' H10F . . 109.5 ?
N2 C11 H11A . . 109.5 ?
N2 C11 H11B . . 109.5 ?
H11A C11 H11B . . 109.5 ?
N2 C11 H11C . . 109.5 ?
H11A C11 H11C . . 109.5 ?
H11B C11 H11C . . 109.5 ?
N3 C12 C14 . . 121.1(2) ?
N3 C12 H12 . . 119.4 ?
C14 C12 H12 . . 119.4 ?
O2 C13 C14 . . 121.88(19) ?
O2 C13 C18 . . 117.6(2) ?
C14 C13 C18 . . 120.5(2) ?
C13 C14 C15 . . 118.7(2) ?
C13 C14 C12 . . 121.15(19) ?
C15 C14 C12 . . 120.1(2) ?
C16 C15 C14 . . 122.0(2) ?
C16 C15 H15 . . 119.0 ?
C14 C15 H15 . . 119.0 ?
C15 C16 C17 . . 120.7(2) ?
C15 C16 H16 . . 119.7 ?
C17 C16 H16 . . 119.7 ?
C22 C17 C18 . . 118.5(2) ?
C22 C17 C16 . . 122.4(2) ?
C18 C17 C16 . . 119.1(2) ?
C19 C18 C17 . . 119.3(2) ?
C19 C18 C13 . . 121.6(2) ?
C17 C18 C13 . . 119.1(2) ?
C20 C19 C18 . . 120.2(3) ?
C20 C19 H19 . . 119.9 ?
C18 C19 H19 . . 119.9 ?
C19 C20 C21 . . 120.8(3) ?
C19 C20 H20 . . 119.6 ?
C21 C20 H20 . . 119.6 ?
C22 C21 C20 . . 120.3(3) ?
C22 C21 H21 . . 119.9 ?
C20 C21 H21 . . 119.9 ?
C21 C22 C17 . . 121.0(3) ?
C21 C22 H22 . . 119.5 ?
C17 C22 H22 . . 119.5 ?

loop_
_geom_bond_atom_site_label_1
_geom_bond_atom_site_label_2
_geom_bond_site_symmetry_2
_geom_bond_distance
_geom_bond_publ_flag
O1 C7 . 1.232(2) y
O2 C13 . 1.340(2) y
O2 H2 . 0.8200 ?
N1 C7 . 1.399(3) ?
N1 N2 . 1.405(2) ?
N1 C1 . 1.421(3) ?
N2 C9 . 1.366(3) ?
N2 C11 . 1.459(3) ?
N3 C12 . 1.290(3) y
N3 C8 . 1.388(3) y
C1 C2 . 1.375(3) ?
C1 C6 . 1.380(3) ?
C2 C3 . 1.379(3) ?
C2 H2A . 0.9300 ?
C3 C4 . 1.369(4) ?
C3 H3 . 0.9300 ?
C4 C5 . 1.365(4) ?
C4 H4 . 0.9300 ?
C5 C6 . 1.380(3) ?
C5 H5 . 0.9300 ?
C6 H6 . 0.9300 ?
C7 C8 . 1.441(3) ?
C8 C9 . 1.359(3) ?
C9 C10 . 1.47(3) ?
C9 C10' . 1.50(6) ?
C10 H10A . 0.9600 ?
C10 H10B . 0.9600 ?
C10 H10C . 0.9600 ?
C10' H10D . 0.9600 ?
C10' H10E . 0.9600 ?
C10' H10F . 0.9600 ?
C11 H11A . 0.9600 ?
C11 H11B . 0.9600 ?
C11 H11C . 0.9600 ?
C12 C14 . 1.445(3) ?
C12 H12 . 0.9300 ?
C13 C14 . 1.391(3) ?
C13 C18 . 1.422(3) ?
C14 C15 . 1.415(3) ?
C15 C16 . 1.345(3) ?
C15 H15 . 0.9300 ?
C16 C17 . 1.418(3) ?
C16 H16 . 0.9300 ?
C17 C22 . 1.411(3) ?
C17 C18 . 1.414(3) ?
C18 C19 . 1.410(3) ?
C19 C20 . 1.362(3) ?
C19 H19 . 0.9300 ?
C20 C21 . 1.395(4) ?
C20 H20 . 0.9300 ?
C21 C22 . 1.358(4) ?
C21 H21 . 0.9300 ?
C22 H22 . 0.9300 ?

loop_
_geom_hbond_atom_site_label_D
_geom_hbond_atom_site_label_H
_geom_hbond_atom_site_label_A
_geom_hbond_site_symmetry_A
_geom_hbond_distance_DH
_geom_hbond_distance_HA
_geom_hbond_distance_DA
_geom_hbond_angle_DHA
O2 H2 N3 . 0.82 1.84 2.569(2) 147.6

loop_
_geom_torsion_atom_site_label_1
_geom_torsion_atom_site_label_2
_geom_torsion_atom_site_label_3
_geom_torsion_atom_site_label_4
_geom_torsion_site_symmetry_1
_geom_torsion_site_symmetry_2
_geom_torsion_site_symmetry_3
_geom_torsion_site_symmetry_4
_geom_torsion
_geom_torsion_publ_flag
C7 N1 N2 C9 . . . . 9.2(2) ?
C1 N1 N2 C9 . . . . 162.14(19) ?
C7 N1 N2 C11 . . . . 151.62(19) ?
C1 N1 N2 C11 . . . . -55.5(3) ?
C7 N1 C1 C2 . . . . -64.1(3) ?
N2 N1 C1 C2 . . . . 147.2(2) y
C7 N1 C1 C6 . . . . 115.0(2) y
N2 N1 C1 C6 . . . . -33.6(3) ?
C6 C1 C2 C3 . . . . -0.4(4) ?
N1 C1 C2 C3 . . . . 178.8(2) ?
C1 C2 C3 C4 . . . . 0.8(4) ?
C2 C3 C4 C5 . . . . -0.1(4) ?
C3 C4 C5 C6 . . . . -1.0(4) ?
C4 C5 C6 C1 . . . . 1.4(4) ?
C2 C1 C6 C5 . . . . -0.7(4) ?
N1 C1 C6 C5 . . . . -179.9(2) ?
N2 N1 C7 O1 . . . . 170.7(2) ?
C1 N1 C7 O1 . . . . 19.4(3) ?
N2 N1 C7 C8 . . . . -7.4(2) ?
C1 N1 C7 C8 . . . . -158.8(2) ?
C12 N3 C8 C9 . . . . 172.8(2) y
C12 N3 C8 C7 . . . . -2.5(3) y
O1 C7 C8 C9 . . . . -175.0(2) ?
N1 C7 C8 C9 . . . . 2.9(2) ?
O1 C7 C8 N3 . . . . 0.8(4) ?
N1 C7 C8 N3 . . . . 178.7(2) ?
N3 C8 C9 N2 . . . . -173.34(19) ?
C7 C8 C9 N2 . . . . 2.8(3) ?
N3 C8 C9 C10 . . . . 6.1(10) ?
C7 C8 C9 C10 . . . . -177.7(9) ?
N3 C8 C9 C10' . . . . 3.1(18) ?
C7 C8 C9 C10' . . . . 179.3(18) ?
N1 N2 C9 C8 . . . . -7.4(3) ?
C11 N2 C9 C8 . . . . -147.1(2) ?
N1 N2 C9 C10 . . . . 173.1(9) ?
C11 N2 C9 C10 . . . . 33.4(9) ?
N1 N2 C9 C10' . . . . 176.1(18) ?
C11 N2 C9 C10' . . . . 36.4(18) ?
C8 N3 C12 C14 . . . . -176.44(19) ?
O2 C13 C14 C15 . . . . 179.1(2) ?
C18 C13 C14 C15 . . . . -0.7(3) ?
O2 C13 C14 C12 . . . . -3.1(3) ?
C18 C13 C14 C12 . . . . 177.09(19) ?
N3 C12 C14 C13 . . . . -1.2(3) ?
N3 C12 C14 C15 . . . . 176.6(2) ?
C13 C14 C15 C16 . . . . 0.7(3) ?
C12 C14 C15 C16 . . . . -177.1(2) ?
C14 C15 C16 C17 . . . . 0.2(4) ?
C15 C16 C17 C22 . . . . 178.2(2) ?
C15 C16 C17 C18 . . . . -1.1(3) ?
C22 C17 C18 C19 . . . . -0.2(3) ?
C16 C17 C18 C19 . . . . 179.1(2) ?
C22 C17 C18 C13 . . . . -178.2(2) ?
C16 C17 C18 C13 . . . . 1.1(3) ?
O2 C13 C18 C19 . . . . 2.0(3) ?
C14 C13 C18 C19 . . . . -178.2(2) ?
O2 C13 C18 C17 . . . . 179.96(19) ?
C14 C13 C18 C17 . . . . -0.2(3) ?
C17 C18 C19 C20 . . . . 0.0(3) ?
C13 C18 C19 C20 . . . . 178.0(2) ?
C18 C19 C20 C21 . . . . 0.3(4) ?
C19 C20 C21 C22 . . . . -0.5(4) ?
C20 C21 C22 C17 . . . . 0.3(4) ?
C18 C17 C22 C21 . . . . 0.1(4) ?
C16 C17 C22 C21 . . . . -179.2(2) ?
